data_7251982
loop_
_publ_author_name
'Elleuch, Nour'
'Lhoste, Jerome'
'Amiard, Fr\'ed\'eric'
'Shova, Sergiu'
'Boujelbene, Mohamed'
'Sellami, Sameh'

_publ_section_title
;
 Unveiling the supramolecular assembly of a novel antimony(iii)-based
 co-crystal: integrating multi-spectroscopic analyses, DFT calculations,
 and advanced biological evaluations
;
_journal_issue 28
_journal_name_full 'RSC Advances'
_journal_page_first 25251
_journal_page_last 25268
_journal_paper_doi 10.1039/D6RA01859A
_journal_volume 16
_journal_year 2026
_chemical_formula_moiety '2(C4 H3 Cl4 N2 O Sb), 2(C4 H3 Cl N2 O)'
_chemical_formula_sum 'C16 H12 Cl10 N8 O4 Sb2'
_chemical_formula_weight 978.34
_space_group_crystal_system orthorhombic
_space_group_IT_number 43
_space_group_name_Hall 'F 2 -2d'
_space_group_name_H-M_alt 'F d d 2'
_atom_sites_solution_hydrogens geom
_audit_creation_date 2025-05-05
_audit_creation_method
;
Olex2 1.5
(compiled 2025.04.05 svn.rf049d14d for OlexSys, GUI svn.r7224)
;
_audit_update_record
;
2025-05-08 deposited with the CCDC.	2026-04-30 downloaded from the CCDC.
;
_cell_angle_alpha 90
_cell_angle_beta 90
_cell_angle_gamma 90
_cell_formula_units_Z 16
_cell_length_a 17.5960(4)
_cell_length_b 28.4487(7)
_cell_length_c 24.7684(6)
_cell_measurement_reflns_used 56692
_cell_measurement_temperature 100(2)
_cell_measurement_theta_max 29.4
_cell_measurement_theta_min 1.6
_cell_volume 12398.6(5)
_computing_molecular_graphics 'Olex2 1.5 (Dolomanov et al., 2009)'
_computing_publication_material 'Olex2 1.5 (Dolomanov et al., 2009)'
_computing_structure_refinement 'SHELXL 2018/3 (Sheldrick, 2015)'
_diffrn_ambient_temperature 100.15
_diffrn_measured_fraction_theta_full 0.999
_diffrn_measured_fraction_theta_max 0.999
_diffrn_measurement_device_type Unknown
_diffrn_measurement_method Unknown
_diffrn_radiation_type MoK\a
_diffrn_radiation_wavelength 0.71073
_diffrn_reflns_av_R_equivalents 0.0246
_diffrn_reflns_av_unetI/netI 0.0284
_diffrn_reflns_Laue_measured_fraction_full 0.999
_diffrn_reflns_Laue_measured_fraction_max 0.999
_diffrn_reflns_limit_h_max 17
_diffrn_reflns_limit_h_min -20
_diffrn_reflns_limit_k_max 33
_diffrn_reflns_limit_k_min -32
_diffrn_reflns_limit_l_max 29
_diffrn_reflns_limit_l_min -27
_diffrn_reflns_number 13625
_diffrn_reflns_point_group_measured_fraction_full 0.941
_diffrn_reflns_point_group_measured_fraction_max 0.941
_diffrn_reflns_theta_full 25.016
_diffrn_reflns_theta_max 25.016
_diffrn_reflns_theta_min 2.575
_exptl_absorpt_coefficient_mu 2.645
_exptl_crystal_density_diffrn 2.096
_exptl_crystal_description plate
_exptl_crystal_F_000 7488
_refine_diff_density_max 1.441
_refine_diff_density_min -0.570
_refine_diff_density_rms 0.103
_refine_ls_abs_structure_details
;
 Refined as an inversion twin.
;
_refine_ls_abs_structure_Flack 0.69(3)
_refine_ls_extinction_method none
_refine_ls_goodness_of_fit_ref 1.040
_refine_ls_hydrogen_treatment constr
_refine_ls_matrix_type full
_refine_ls_number_parameters 362
_refine_ls_number_reflns 5165
_refine_ls_number_restraints 1
_refine_ls_restrained_S_all 1.040
_refine_ls_R_factor_all 0.0320
_refine_ls_R_factor_gt 0.0289
_refine_ls_shift/su_max 0.001
_refine_ls_shift/su_mean 0.000
_refine_ls_structure_factor_coef Fsqd
_refine_ls_weighting_details 'w=1/[\s^2^(Fo^2^)+(0.0529P)^2^+21.8067P] where P=(Fo^2^+2Fc^2^)/3'
_refine_ls_weighting_scheme calc
_refine_ls_wR_factor_gt 0.0746
_refine_ls_wR_factor_ref 0.0768
_reflns_Friedel_coverage 0.838
_reflns_Friedel_fraction_full 0.881
_reflns_Friedel_fraction_max 0.881
_reflns_number_gt 4856
_reflns_number_total 5165
_reflns_threshold_expression 'I > 2\s(I)'
_cod_data_source_file d6ra01859a2.cif
_cod_data_source_block shs_742_mobo_auto
_cod_database_code 7251982
_shelx_shelxl_version_number 2018/3
_shelx_space_group_comment
;
The symmetry employed for this shelxl refinement is uniquely defined
by the following loop, which should always be used as a source of
symmetry information in preference to the above space-group names.
They are only intended as comments.
;
_olex2_refinement_description
;
1. Twinned data refinement
 Scales: 0.31(3)
 0.69(3)
2. Fixed Uiso
 At 1.2 times of:
  All C(H) groups, All N(H) groups
3.a Aromatic/amide H refined with riding coordinates:
 N7(H7), N2(H2), N5(H5), C10(H10), C7(H7A), N4(H4), C14(H14), C6(H6), C15(H15),
  C11(H11), C2(H2A), C3(H3)
;
_olex2_submission_special_instructions 'No special instructions were received'

loop_
_space_group_symop_operation_xyz
'x, y, z'
'-x, -y, z'
'x+1/4, -y+1/4, z+1/4'
'-x+1/4, y+1/4, z+1/4'
'x, y+1/2, z+1/2'
'-x, -y+1/2, z+1/2'
'x+1/4, -y+3/4, z+3/4'
'-x+1/4, y+3/4, z+3/4'
'x+1/2, y, z+1/2'
'-x+1/2, -y, z+1/2'
'x+3/4, -y+1/4, z+3/4'
'-x+3/4, y+1/4, z+3/4'
'x+1/2, y+1/2, z'
'-x+1/2, -y+1/2, z'
'x+3/4, -y+3/4, z+1/4'
'-x+3/4, y+3/4, z+1/4'

loop_
_atom_site_label
_atom_site_type_symbol
_atom_site_fract_x
_atom_site_fract_y
_atom_site_fract_z
_atom_site_U_iso_or_equiv
_atom_site_adp_type
_atom_site_occupancy
_atom_site_site_symmetry_order
_atom_site_calc_flag
_atom_site_refinement_flags_posn
_atom_site_refinement_flags_adp
_atom_site_refinement_flags_occupancy
_atom_site_disorder_assembly
_atom_site_disorder_group
Sb1 Sb 0.67993(3) 0.57235(2) 0.61328(2) 0.01879(15) Uani 1 1 d . . . . .
Sb2 Sb 0.81761(3) 0.42977(2) 0.63375(2) 0.01674(15) Uani 1 1 d . . . . .
Cl11 Cl 1.16701(14) 0.27355(9) 0.69674(9) 0.0318(5) Uani 1 1 d . . . . .
Cl6 Cl 0.92393(11) 0.45815(7) 0.58531(8) 0.0262(4) Uani 1 1 d . . . . .
Cl5 Cl 0.72735(11) 0.46272(6) 0.56647(7) 0.0200(4) Uani 1 1 d . . . . .
Cl2 Cl 0.67014(12) 0.64556(7) 0.65942(7) 0.0244(4) Uani 1 1 d . . . . .
Cl3 Cl 0.57196(13) 0.54151(7) 0.65710(9) 0.0335(5) Uani 1 1 d . . . . .
Cl7 Cl 0.82139(11) 0.35657(7) 0.58793(7) 0.0216(4) Uani 1 1 d . . . . .
Cl4 Cl 0.76642(12) 0.54086(6) 0.68431(7) 0.0232(4) Uani 1 1 d . . . . .
Cl12 Cl 0.62764(12) 0.68394(6) 0.30754(8) 0.0234(4) Uani 1 1 d . . . . .
Cl10 Cl 0.33046(13) 0.72439(9) 0.55659(9) 0.0298(5) Uani 1 1 d . . . . .
Cl14 Cl 0.88649(12) 0.31321(6) 0.45645(8) 0.0269(4) Uani 1 1 d . . . . .
O13 O 0.5950(3) 0.48461(18) 0.3060(2) 0.0252(12) Uani 1 1 d . . . . .
N7 N 0.9673(4) 0.3244(2) 0.6865(2) 0.0206(14) Uani 1 1 d . . . . .
H7 H 0.921738 0.312013 0.683096 0.025 Uiso 1 1 calc R U . . .
N2 N 0.5311(4) 0.6744(2) 0.5645(2) 0.0212(14) Uani 1 1 d . . . . .
H2 H 0.576429 0.686804 0.569230 0.025 Uiso 1 1 calc R U . . .
O8 O 0.9110(3) 0.39555(19) 0.6914(2) 0.0242(12) Uani 1 1 d . . . . .
N5 N 0.9559(4) 0.4402(2) 0.4425(2) 0.0193(14) Uani 1 1 d . . . . .
H5 H 1.000744 0.453736 0.439594 0.023 Uiso 1 1 calc R U . . .
C10 C 0.8219(5) 0.4457(3) 0.4460(3) 0.0219(19) Uani 1 1 d . . . . .
H10 H 0.776232 0.463527 0.445341 0.026 Uiso 1 1 calc R U . . .
N8 N 1.0266(4) 0.2943(2) 0.6889(3) 0.0213(14) Uani 1 1 d . . . . .
N1 N 0.4717(4) 0.7046(2) 0.5648(3) 0.0243(15) Uani 1 1 d . . . . .
C7 C 1.1074(5) 0.3615(3) 0.6909(3) 0.0243(19) Uani 1 1 d . . . . .
H7A H 1.157757 0.373513 0.691946 0.029 Uiso 1 1 calc R U . . .
N4 N 0.5490(4) 0.5587(2) 0.3115(3) 0.0218(14) Uani 1 1 d . . . . .
H4 H 0.503290 0.546617 0.315383 0.026 Uiso 1 1 calc R U . . .
C14 C 0.6882(5) 0.5965(3) 0.3007(3) 0.0230(17) Uani 1 1 d . . . . .
H14 H 0.736461 0.611124 0.297341 0.028 Uiso 1 1 calc R U . . .
C6 C 1.0466(5) 0.3907(3) 0.6882(3) 0.0223(17) Uani 1 1 d . . . . .
H6 H 1.053994 0.423762 0.686022 0.027 Uiso 1 1 calc R U . . .
C8 C 1.0938(5) 0.3127(3) 0.6920(3) 0.0194(16) Uani 1 1 d . . . . .
C16 C 0.6071(5) 0.5275(3) 0.3052(3) 0.0223(18) Uani 1 1 d . . . . .
C13 C 0.6220(5) 0.6235(3) 0.3067(3) 0.0184(17) Uani 1 1 d . . . . .
N3 N 0.5536(4) 0.6063(2) 0.3124(2) 0.0193(14) Uani 1 1 d . . . . .
C5 C 0.9715(5) 0.3716(3) 0.6887(3) 0.0215(17) Uani 1 1 d . . . . .
C15 C 0.6816(5) 0.5494(3) 0.2997(3) 0.0220(19) Uani 1 1 d . . . . .
H15 H 0.725526 0.530357 0.295375 0.026 Uiso 1 1 calc R U . . .
C12 C 0.8880(5) 0.3737(3) 0.4509(3) 0.0220(17) Uani 1 1 d . . . . .
C11 C 0.8192(5) 0.3986(3) 0.4506(3) 0.0224(18) Uani 1 1 d . . . . .
H11 H 0.771902 0.382706 0.453521 0.027 Uiso 1 1 calc R U . . .
N6 N 0.9554(4) 0.3922(2) 0.4470(2) 0.0197(14) Uani 1 1 d . . . . .
O9 O 0.9037(3) 0.51275(17) 0.4391(2) 0.0208(11) Uani 1 1 d . . . . .
C9 C 0.8945(5) 0.4690(3) 0.4420(3) 0.0180(17) Uani 1 1 d . . . . .
O1 O 0.5891(3) 0.60468(19) 0.5526(2) 0.0252(12) Uani 1 1 d . . . . .
C1 C 0.4048(5) 0.6854(3) 0.5585(3) 0.0233(18) Uani 1 1 d . . . . .
C2 C 0.3920(5) 0.6364(3) 0.5542(3) 0.0245(19) Uani 1 1 d . . . . .
H2A H 0.342072 0.624047 0.551005 0.029 Uiso 1 1 calc R U . . .
C3 C 0.4533(5) 0.6080(3) 0.5548(3) 0.0248(18) Uani 1 1 d . . . . .
H3 H 0.446699 0.574881 0.553240 0.030 Uiso 1 1 calc R U . . .
C4 C 0.5287(5) 0.6274(3) 0.5579(3) 0.0204(16) Uani 1 1 d . . . . .

loop_
_atom_site_aniso_label
_atom_site_aniso_U_11
_atom_site_aniso_U_22
_atom_site_aniso_U_33
_atom_site_aniso_U_23
_atom_site_aniso_U_13
_atom_site_aniso_U_12
Sb1 0.0157(3) 0.0159(3) 0.0247(3) 0.00092(16) 0.00079(18) -0.00107(18)
Sb2 0.0134(3) 0.0150(3) 0.0218(3) -0.00015(16) 0.00097(18) 0.00016(17)
Cl11 0.0194(11) 0.0320(12) 0.0440(12) 0.0002(9) 0.0019(9) 0.0078(10)
Cl6 0.0154(11) 0.0246(10) 0.0386(11) 0.0087(7) 0.0046(8) -0.0018(8)
Cl5 0.0188(10) 0.0179(9) 0.0234(8) -0.0001(7) -0.0025(7) 0.0022(7)
Cl2 0.0296(12) 0.0194(10) 0.0242(9) -0.0026(7) 0.0011(7) 0.0001(8)
Cl3 0.0214(12) 0.0296(11) 0.0495(13) 0.0171(9) 0.0071(9) -0.0018(9)
Cl7 0.0247(11) 0.0172(9) 0.0229(9) -0.0021(7) 0.0013(7) -0.0006(8)
Cl4 0.0239(11) 0.0209(9) 0.0247(8) 0.0011(7) -0.0033(8) -0.0012(8)
Cl12 0.0211(10) 0.0172(9) 0.0319(9) 0.0002(7) 0.0015(8) -0.0016(8)
Cl10 0.0197(11) 0.0327(12) 0.0370(11) 0.0087(8) 0.0035(9) 0.0056(10)
Cl14 0.0272(11) 0.0151(8) 0.0384(10) -0.0004(7) 0.0084(8) -0.0008(8)
O13 0.020(3) 0.014(3) 0.042(3) 0.002(2) 0.003(2) 0.001(2)
N7 0.017(4) 0.025(4) 0.020(3) 0.003(2) 0.004(3) -0.001(3)
N2 0.016(4) 0.024(4) 0.023(3) 0.002(2) -0.003(3) -0.003(3)
O8 0.021(3) 0.027(3) 0.025(3) 0.003(2) -0.005(2) 0.008(3)
N5 0.016(4) 0.017(3) 0.024(3) 0.000(2) 0.004(3) 0.000(3)
C10 0.023(5) 0.021(5) 0.021(4) 0.002(3) 0.000(3) -0.001(4)
N8 0.018(4) 0.022(4) 0.024(3) 0.002(2) 0.003(3) 0.003(3)
N1 0.025(4) 0.023(4) 0.025(3) 0.005(3) 0.003(3) 0.001(3)
C7 0.021(5) 0.029(5) 0.022(4) 0.001(3) 0.001(3) -0.007(4)
N4 0.019(4) 0.018(3) 0.028(3) 0.001(2) 0.000(3) -0.002(3)
C14 0.016(4) 0.026(5) 0.027(4) 0.002(3) -0.003(3) -0.002(4)
C6 0.028(5) 0.017(4) 0.022(4) 0.004(3) 0.003(3) -0.005(4)
C8 0.013(4) 0.025(4) 0.021(4) 0.004(3) 0.001(3) 0.000(4)
C16 0.023(5) 0.023(5) 0.020(4) 0.006(3) 0.006(3) 0.004(4)
C13 0.024(5) 0.013(4) 0.018(3) 0.001(3) 0.000(3) -0.002(3)
N3 0.021(4) 0.017(3) 0.020(3) -0.001(2) 0.001(3) 0.002(3)
C5 0.028(5) 0.021(4) 0.016(3) 0.003(3) 0.000(3) -0.002(4)
C15 0.013(5) 0.023(5) 0.030(4) -0.001(3) 0.000(3) 0.004(3)
C12 0.025(5) 0.020(4) 0.021(4) -0.002(3) 0.006(3) 0.003(4)
C11 0.024(5) 0.027(5) 0.017(4) 0.001(3) -0.002(3) -0.006(4)
N6 0.022(4) 0.015(3) 0.022(3) -0.001(2) 0.005(3) 0.001(3)
O9 0.014(3) 0.018(3) 0.031(3) 0.002(2) -0.002(2) 0.002(2)
C9 0.017(5) 0.015(4) 0.022(4) -0.001(3) -0.004(3) 0.004(4)
O1 0.022(3) 0.027(3) 0.027(3) -0.002(2) 0.000(2) 0.004(3)
C1 0.019(5) 0.031(5) 0.019(4) 0.006(3) 0.001(3) 0.001(4)
C2 0.021(5) 0.027(5) 0.026(4) -0.001(3) 0.003(3) -0.002(4)
C3 0.029(5) 0.020(4) 0.025(4) -0.001(3) -0.006(3) -0.007(4)
C4 0.022(5) 0.022(4) 0.017(4) 0.001(3) -0.001(3) 0.003(4)

loop_
_atom_type_symbol
_atom_type_description
_atom_type_scat_dispersion_real
_atom_type_scat_dispersion_imag
_atom_type_scat_source
C C 0.0033 0.0016 'International Tables Vol C Tables 4.2.6.8 and 6.1.1.4'
H H 0.0000 0.0000 'International Tables Vol C Tables 4.2.6.8 and 6.1.1.4'
Cl Cl 0.1484 0.1585 'International Tables Vol C Tables 4.2.6.8 and 6.1.1.4'
N N 0.0061 0.0033 'International Tables Vol C Tables 4.2.6.8 and 6.1.1.4'
O O 0.0106 0.0060 'International Tables Vol C Tables 4.2.6.8 and 6.1.1.4'
Sb Sb -0.5866 1.5461 'International Tables Vol C Tables 4.2.6.8 and 6.1.1.4'

loop_
_geom_angle_atom_site_label_1
_geom_angle_atom_site_label_2
_geom_angle_atom_site_label_3
_geom_angle
_geom_angle_site_symmetry_1
_geom_angle_site_symmetry_3
_geom_angle_publ_flag
Cl2 Sb1 Cl4 91.13(7) . . ?
Cl3 Sb1 Cl2 92.65(8) . . ?
Cl3 Sb1 Cl4 91.91(7) . . ?
Cl3 Sb1 O1 83.90(15) . . ?
O1 Sb1 Cl2 85.22(14) . . ?
O1 Sb1 Cl4 174.30(14) . . ?
Cl6 Sb2 Cl5 92.10(7) . . ?
Cl6 Sb2 Cl7 91.99(7) . . ?
Cl6 Sb2 O8 84.16(14) . . ?
Cl7 Sb2 Cl5 91.62(6) . . ?
Cl7 Sb2 O8 84.77(14) . . ?
O8 Sb2 Cl5 174.69(13) . . ?
N8 N7 H7 117.0 . . ?
C5 N7 H7 117.0 . . ?
C5 N7 N8 126.1(7) . . ?
N1 N2 H2 116.4 . . ?
C4 N2 H2 116.4 . . ?
C4 N2 N1 127.3(7) . . ?
C5 O8 Sb2 140.1(5) . . ?
N6 N5 H5 116.7 . . ?
C9 N5 H5 116.7 . . ?
C9 N5 N6 126.6(7) . . ?
C11 C10 H10 120.2 . . ?
C11 C10 C9 119.7(8) . . ?
C9 C10 H10 120.2 . . ?
C8 N8 N7 116.7(7) . . ?
C1 N1 N2 115.5(7) . . ?
C6 C7 H7A 121.0 . . ?
C6 C7 C8 118.1(8) . . ?
C8 C7 H7A 121.0 . . ?
C16 N4 H4 116.3 . . ?
N3 N4 H4 116.3 . . ?
N3 N4 C16 127.4(7) . . ?
C13 C14 H14 120.8 . . ?
C15 C14 H14 120.8 . . ?
C15 C14 C13 118.4(8) . . ?
C7 C6 H6 120.2 . . ?
C7 C6 C5 119.7(7) . . ?
C5 C6 H6 120.2 . . ?
N8 C8 Cl11 115.4(6) . . ?
N8 C8 C7 123.6(8) . . ?
C7 C8 Cl11 121.0(7) . . ?
O13 C16 N4 120.8(8) . . ?
O13 C16 C15 125.1(8) . . ?
N4 C16 C15 114.1(7) . . ?
C14 C13 Cl12 120.0(6) . . ?
N3 C13 Cl12 115.2(6) . . ?
N3 C13 C14 124.8(7) . . ?
C13 N3 N4 115.3(7) . . ?
N7 C5 C6 115.4(7) . . ?
O8 C5 N7 119.5(7) . . ?
O8 C5 C6 125.0(7) . . ?
C14 C15 C16 120.0(8) . . ?
C14 C15 H15 120.0 . . ?
C16 C15 H15 120.0 . . ?
C11 C12 Cl14 119.5(7) . . ?
N6 C12 Cl14 115.1(6) . . ?
N6 C12 C11 125.4(7) . . ?
C10 C11 C12 118.3(8) . . ?
C10 C11 H11 120.9 . . ?
C12 C11 H11 120.9 . . ?
C12 N6 N5 114.7(7) . . ?
N5 C9 C10 115.3(7) . . ?
O9 C9 N5 119.7(8) . . ?
O9 C9 C10 125.0(7) . . ?
C4 O1 Sb1 134.7(5) . . ?
N1 C1 Cl10 114.8(7) . . ?
N1 C1 C2 124.3(8) . . ?
C2 C1 Cl10 120.9(7) . . ?
C1 C2 H2A 121.2 . . ?
C3 C2 C1 117.6(9) . . ?
C3 C2 H2A 121.2 . . ?
C2 C3 H3 119.8 . . ?
C2 C3 C4 120.5(7) . . ?
C4 C3 H3 119.8 . . ?
N2 C4 C3 114.7(7) . . ?
O1 C4 N2 119.9(8) . . ?
O1 C4 C3 125.3(7) . . ?

loop_
_geom_bond_atom_site_label_1
_geom_bond_atom_site_label_2
_geom_bond_distance
_geom_bond_site_symmetry_2
_geom_bond_publ_flag
Sb1 Cl2 2.3822(19) . ?
Sb1 Cl3 2.357(2) . ?
Sb1 Cl4 2.4928(19) . ?
Sb1 O1 2.379(5) . ?
Sb2 Cl6 2.3646(19) . ?
Sb2 Cl5 2.4855(18) . ?
Sb2 Cl7 2.3727(19) . ?
Sb2 O8 2.385(5) . ?
Cl11 C8 1.708(9) . ?
Cl12 C13 1.723(8) . ?
Cl10 C1 1.716(9) . ?
Cl14 C12 1.725(8) . ?
O13 C16 1.240(10) . ?
N7 H7 0.8800 . ?
N7 N8 1.351(9) . ?
N7 C5 1.346(10) . ?
N2 H2 0.8800 . ?
N2 N1 1.354(9) . ?
N2 C4 1.345(10) . ?
O8 C5 1.265(10) . ?
N5 H5 0.8800 . ?
N5 N6 1.370(9) . ?
N5 C9 1.358(10) . ?
C10 H10 0.9500 . ?
C10 C11 1.345(13) . ?
C10 C9 1.442(12) . ?
N8 C8 1.296(11) . ?
N1 C1 1.307(11) . ?
C7 H7A 0.9500 . ?
C7 C6 1.357(12) . ?
C7 C8 1.407(11) . ?
N4 H4 0.8800 . ?
N4 C16 1.362(11) . ?
N4 N3 1.356(9) . ?
C14 H14 0.9500 . ?
C14 C13 1.403(12) . ?
C14 C15 1.345(13) . ?
C6 H6 0.9500 . ?
C6 C5 1.430(12) . ?
C16 C15 1.457(12) . ?
C13 N3 1.306(10) . ?
C15 H15 0.9500 . ?
C12 C11 1.404(12) . ?
C12 N6 1.302(11) . ?
C11 H11 0.9500 . ?
O9 C9 1.256(9) . ?
O1 C4 1.252(9) . ?
C1 C2 1.414(12) . ?
C2 H2A 0.9500 . ?
C2 C3 1.349(12) . ?
C3 H3 0.9500 . ?
C3 C4 1.439(12) . ?

loop_
_geom_torsion_atom_site_label_1
_geom_torsion_atom_site_label_2
_geom_torsion_atom_site_label_3
_geom_torsion_atom_site_label_4
_geom_torsion
_geom_torsion_site_symmetry_1
_geom_torsion_site_symmetry_2
_geom_torsion_site_symmetry_3
_geom_torsion_site_symmetry_4
_geom_torsion_publ_flag
Sb1 O1 C4 N2 83.9(8) . . . . ?
Sb1 O1 C4 C3 -99.6(8) . . . . ?
Sb2 O8 C5 N7 -86.5(9) . . . . ?
Sb2 O8 C5 C6 93.9(9) . . . . ?
Cl12 C13 N3 N4 179.7(5) . . . . ?
Cl10 C1 C2 C3 178.5(6) . . . . ?
Cl14 C12 C11 C10 -179.7(6) . . . . ?
Cl14 C12 N6 N5 179.9(5) . . . . ?
O13 C16 C15 C14 -178.4(7) . . . . ?
N7 N8 C8 Cl11 178.4(5) . . . . ?
N7 N8 C8 C7 -2.5(11) . . . . ?
N2 N1 C1 Cl10 -177.8(5) . . . . ?
N2 N1 C1 C2 2.9(10) . . . . ?
N8 N7 C5 O8 -173.0(6) . . . . ?
N8 N7 C5 C6 6.6(10) . . . . ?
N1 N2 C4 O1 171.9(7) . . . . ?
N1 N2 C4 C3 -4.9(10) . . . . ?
N1 C1 C2 C3 -2.2(11) . . . . ?
C7 C6 C5 N7 -6.4(10) . . . . ?
C7 C6 C5 O8 173.2(7) . . . . ?
N4 C16 C15 C14 -0.4(10) . . . . ?
C14 C13 N3 N4 -0.8(10) . . . . ?
C6 C7 C8 Cl11 -178.6(6) . . . . ?
C6 C7 C8 N8 2.3(11) . . . . ?
C8 C7 C6 C5 2.4(11) . . . . ?
C16 N4 N3 C13 -0.3(10) . . . . ?
C13 C14 C15 C16 -0.4(11) . . . . ?
N3 N4 C16 O13 178.9(7) . . . . ?
N3 N4 C16 C15 0.8(10) . . . . ?
C5 N7 N8 C8 -2.3(10) . . . . ?
C15 C14 C13 Cl12 -179.4(6) . . . . ?
C15 C14 C13 N3 1.1(11) . . . . ?
C11 C10 C9 N5 1.0(10) . . . . ?
C11 C10 C9 O9 -177.9(7) . . . . ?
C11 C12 N6 N5 0.3(10) . . . . ?
N6 N5 C9 C10 -0.9(10) . . . . ?
N6 N5 C9 O9 178.1(6) . . . . ?
N6 C12 C11 C10 -0.1(11) . . . . ?
C9 N5 N6 C12 0.3(9) . . . . ?
C9 C10 C11 C12 -0.5(11) . . . . ?
C1 C2 C3 C4 -2.1(11) . . . . ?
C2 C3 C4 N2 5.3(10) . . . . ?
C2 C3 C4 O1 -171.4(7) . . . . ?
C4 N2 N1 C1 1.0(10) . . . . ?

loop_
_twin_individual_id
_twin_individual_mass_fraction_refined
1 0.31(3)
2 0.69(3)
